data_4309116
loop_
_publ_author_name
'Jean-Paul Collin'
'Damien Jouvenot'
'Masatoshi Koizumi'
'Jean-Pierre Sauvage'

_publ_section_title
;
Light-Driven Expulsion of the Sterically Hindering Ligand L in Tris-diimine
Ruthenium(II) Complexes of the Ru(phen)2(L)2+ Family: A Pronounced Ring
Effect
;
_journal_name_full 'Inorganic Chemistry'
_journal_page_first 4693
_journal_page_last 4698
_journal_paper_doi 10.1021/ic050246a
_journal_volume 44
_journal_year 2005
_chemical_formula_moiety 'C103 H82 F24 N12 O5 P4 Ru2'
_chemical_formula_sum 'C103 H82 F24 N12 O5 P4 Ru2'
_chemical_formula_weight 2349.88
_chemical_name_systematic ' ?'
_space_group_IT_number 15
_symmetry_cell_setting monoclinic
_symmetry_space_group_name_Hall '-C 2yc'
_symmetry_space_group_name_H-M 'C 1 2/c 1'
_cell_angle_alpha 90
_cell_angle_beta 120.210(5)
_cell_angle_gamma 90
_cell_formula_units_Z 4
_cell_length_a 29.1069(3)
_cell_length_b 16.7175(3)
_cell_length_c 24.5306(4)
_cell_measurement_reflns_used 15550
_cell_measurement_temperature 173
_cell_measurement_theta_max 30.0
_cell_measurement_theta_min 1.4
_cell_volume 10315.3(6)
_computing_publication_material CIFGEN_IN_OpenMoleN_(_1997)
_computing_structure_refinement LSFM_OpenMoleN_(_1997)
_computing_structure_solution Direct_methods_(SIR,_Burla_et_al.,_1989)
_diffrn_ambient_temperature 173
_diffrn_measured_fraction_theta_full 0.999
_diffrn_measured_fraction_theta_max 0.999
_diffrn_measurement_details
;
  15550 reflections were collected using program Collect
 ("Collect" Data collection software, Nonius B.V., 1998)
 The conditions were as follow : crystal to detector distance =  36. mm.
 Scan angle =  1.3 deg 1 scans of   50 sec per frame.
 Data collection was divided into  2 set(s)
 with the following starting angles and number of frames :
 Set 1 Theta =    8.80 Omega =    0.00 Kappa =    0.00  138 frames
 Set 2 Theta =   -8.50 Kappa =  -62.00 Phi   =    0.00   74 frames
 Friedel pairs were averaged. Internal R = 0.05
;
_diffrn_measurement_device_type KappaCCD
_diffrn_measurement_method '\p scans'
_diffrn_radiation_monochromator graphite
_diffrn_radiation_type Mo-K\a
_diffrn_radiation_wavelength 0.71073
_diffrn_reflns_av_R_equivalents 0.050
_diffrn_reflns_av_sigmaI/netI 0.333
_diffrn_reflns_limit_h_max 40
_diffrn_reflns_limit_h_min 0
_diffrn_reflns_limit_k_max 23
_diffrn_reflns_limit_k_min 0
_diffrn_reflns_limit_l_max 29
_diffrn_reflns_limit_l_min -34
_diffrn_reflns_number 15550
_diffrn_reflns_theta_full 30.01
_diffrn_reflns_theta_max 30.02
_diffrn_reflns_theta_min 2.5
_diffrn_source xray_tube
_diffrn_standards_decay_% 0
_exptl_absorpt_coefficient_mu 0.457
_exptl_absorpt_correction_type none
_exptl_crystal_colour orange
_exptl_crystal_density_diffrn 1.51
_exptl_crystal_density_method none
_exptl_crystal_description prism
_exptl_crystal_F_000 4752
_exptl_crystal_size_max 0.20
_exptl_crystal_size_mid 0.16
_exptl_crystal_size_min 0.02
_refine_diff_density_max 1.091
_refine_diff_density_min -0.993
_refine_ls_extinction_method none
_refine_ls_goodness_of_fit_all 1.342
_refine_ls_goodness_of_fit_ref 1.316
_refine_ls_hydrogen_treatment noref
_refine_ls_matrix_type full
_refine_ls_number_constraints 6
_refine_ls_number_parameters 714
_refine_ls_number_reflns 7820
_refine_ls_number_restraints 1
_refine_ls_R_factor_all 0.118
_refine_ls_R_factor_gt 0.094
_refine_ls_shift/esd_mean 0.000
_refine_ls_shift/su_max 0.008
_refine_ls_structure_factor_coef F
_refine_ls_weighting_scheme sigma
_refine_ls_wR_factor_all 0.202
_refine_ls_wR_factor_ref 0.118
_reflns_number_gt 7820
_reflns_number_total 15550
_reflns_threshold_expression >3.0\s(I)
_cod_data_source_file ic050246asi20050216_115553_1.cif
_cod_data_source_block st1470
_cod_original_cell_volume 10315.3(3)
_cod_database_code 4309116

loop_
_symmetry_equiv_pos_as_xyz
x,y,z
-x,+y,1/2-z
-x,-y,-z
+x,-y,1/2+z
1/2+x,1/2+y,+z
1/2-x,1/2+y,1/2-z
1/2-x,1/2-y,-z
1/2+x,1/2-y,1/2+z

loop_
_atom_site_aniso_label
_atom_site_aniso_U_11
_atom_site_aniso_U_22
_atom_site_aniso_U_33
_atom_site_aniso_U_12
_atom_site_aniso_U_13
_atom_site_aniso_U_23
_atom_site_aniso_type_symbol
RU 0.0266(2) 0.0253(3) 0.0243(2) 0.0017(3) 0.0139(1) -0.0030(3) Ru
N1 0.020(3) 0.032(4) 0.023(2) -0.001(3) 0.010(2) -0.008(3) N
C1 0.035(3) 0.050(6) 0.026(3) -0.003(4) 0.016(2) -0.009(4) C
C2 0.032(3) 0.068(7) 0.043(4) 0.000(4) 0.025(2) -0.013(4) C
C3 0.027(4) 0.070(7) 0.051(4) 0.004(4) 0.015(3) -0.030(4) C
C4 0.029(4) 0.041(5) 0.033(4) 0.006(4) 0.008(3) -0.016(4) C
C5 0.035(5) 0.045(6) 0.045(5) 0.011(4) 0.007(4) -0.011(5) C
C6 0.050(6) 0.035(6) 0.052(6) 0.010(5) 0.001(5) 0.000(5) C
C7 0.047(5) 0.029(5) 0.040(5) -0.000(4) 0.009(4) 0.001(4) C
C8 0.068(7) 0.045(6) 0.051(5) -0.001(6) 0.017(4) 0.019(5) C
C9 0.056(5) 0.056(7) 0.047(4) -0.004(5) 0.025(3) 0.020(4) C
C10 0.039(4) 0.040(5) 0.035(4) -0.005(4) 0.021(2) 0.003(4) C
N2 0.030(3) 0.025(3) 0.028(3) -0.002(3) 0.014(2) -0.003(3) N
C11 0.027(4) 0.024(4) 0.031(4) -0.001(3) 0.007(3) -0.007(3) C
C12 0.026(3) 0.033(5) 0.026(3) 0.003(3) 0.008(2) -0.010(3) C
N3 0.017(2) 0.026(4) 0.023(2) 0.003(2) 0.010(2) -0.000(3) N
C13 0.026(3) 0.034(5) 0.032(3) 0.002(3) 0.016(2) -0.002(3) C
C14 0.027(4) 0.035(5) 0.045(4) -0.001(4) 0.016(3) 0.003(4) C
C15 0.030(4) 0.055(6) 0.033(4) 0.003(4) 0.012(3) 0.013(4) C
C16 0.025(3) 0.045(5) 0.027(3) -0.000(4) 0.015(2) 0.002(4) C
C17 0.030(4) 0.077(8) 0.025(3) -0.004(5) 0.012(3) 0.003(5) C
C18 0.033(4) 0.073(8) 0.023(3) -0.006(5) 0.012(3) -0.011(4) C
C19 0.024(3) 0.050(6) 0.030(3) -0.006(4) 0.014(2) -0.015(4) C
C20 0.033(4) 0.060(6) 0.042(4) -0.013(4) 0.021(3) -0.026(4) C
C21 0.034(4) 0.035(5) 0.052(4) -0.003(4) 0.025(3) -0.021(4) C
C22 0.027(3) 0.028(5) 0.042(4) 0.000(3) 0.019(2) -0.008(4) C
N4 0.023(2) 0.027(4) 0.030(3) -0.000(3) 0.014(2) -0.004(3) N
C23 0.015(3) 0.039(5) 0.027(3) -0.004(3) 0.011(2) -0.009(3) C
C24 0.018(3) 0.037(5) 0.022(3) 0.002(3) 0.010(2) -0.004(3) C
C25 0.034(4) 0.027(4) 0.022(3) -0.003(3) 0.012(2) -0.008(3) C
C26 0.034(3) 0.027(5) 0.033(3) -0.002(3) 0.019(2) -0.003(3) C
C27 0.035(4) 0.032(5) 0.026(3) -0.001(4) 0.010(3) 0.001(3) C
C28 0.027(3) 0.032(5) 0.027(3) -0.004(4) 0.007(2) -0.006(4) C
O1 0.029(3) 0.044(4) 0.045(3) 0.005(3) 0.015(2) 0.005(3) O
C29 0.031(4) 0.059(7) 0.056(5) 0.008(5) 0.020(3) 0.002(5) C
C30 0.035(3) 0.030(5) 0.036(3) -0.001(4) 0.020(2) -0.001(4) C
C31 0.038(4) 0.026(5) 0.029(3) 0.001(4) 0.015(2) -0.002(3) C
C32 0.035(3) 0.028(4) 0.028(3) 0.002(3) 0.018(2) -0.001(3) C
C33 0.042(4) 0.041(5) 0.027(3) 0.002(4) 0.015(3) -0.008(4) C
C34 0.054(4) 0.047(6) 0.034(3) 0.001(4) 0.028(2) -0.014(4) C
C35 0.046(4) 0.035(5) 0.039(3) 0.003(4) 0.029(2) -0.005(4) C
C36 0.031(3) 0.026(4) 0.032(3) 0.002(3) 0.021(2) -0.001(3) C
N5 0.030(3) 0.026(4) 0.023(2) 0.002(3) 0.016(2) -0.000(3) N
C37 0.031(3) 0.024(4) 0.033(3) 0.003(3) 0.023(2) -0.003(3) C
C38 0.040(4) 0.031(5) 0.045(4) 0.005(4) 0.026(2) -0.003(4) C
C39 0.040(4) 0.042(5) 0.043(4) 0.018(4) 0.018(3) 0.005(4) C
C40 0.027(4) 0.043(6) 0.034(4) 0.004(4) 0.008(3) -0.002(4) C
C41 0.023(3) 0.034(5) 0.028(3) -0.001(3) 0.013(2) -0.001(3) C
N6 0.026(2) 0.027(4) 0.026(2) 0.003(3) 0.016(2) 0.001(3) N
C42 0.019(3) 0.025(4) 0.034(3) -0.002(3) 0.012(2) -0.002(3) C
C43 0.030(3) 0.034(5) 0.030(3) -0.002(4) 0.015(2) -0.006(3) C
C44 0.033(3) 0.030(5) 0.030(3) -0.001(3) 0.016(2) 0.006(3) C
C45 0.025(3) 0.029(4) 0.031(3) -0.005(3) 0.013(2) -0.000(3) C
O2 0.046(3) 0.023(3) 0.039(3) -0.003(3) 0.016(2) -0.003(3) O
C46 0.052(5) 0.026(5) 0.054(5) 0.000(4) 0.021(4) 0.000(4) C
C47 0.027(4) 0.030(5) 0.024(3) -0.003(3) 0.006(3) -0.003(3) C
C48 0.024(3) 0.028(4) 0.033(3) 0.002(3) 0.012(2) 0.006(3) C
P1 0.0411(9) 0.044(1) 0.0365(9) 0.014(1) 0.0252(6) 0.008(1) P
F1 0.080(3) 0.107(5) 0.080(3) 0.054(3) 0.056(2) 0.064(3) F
F2 0.065(4) 0.089(5) 0.084(4) 0.039(4) 0.029(3) 0.026(4) F
F3 0.126(4) 0.199(8) 0.186(4) 0.102(5) 0.129(2) 0.146(4) F
F4 0.117(3) 0.109(7) 0.178(4) 0.043(4) 0.125(2) 0.054(4) F
F5 0.23(1) 0.116(7) 0.116(7) 0.074(7) -0.044(8) -0.073(5) F
F6 0.121(8) 0.102(8) 0.140(9) -0.012(7) 0.006(7) -0.037(7) F
P2 0.036(1) 0.079(3) 0.034(2) 0.0000 0.016(1) 0.0000 P
F7 0.0697(1) 0.070(5) 0.070(3) -0.000(4) 0.035(2) -0.000(4) F
F8 0.0697(1) 0.070(5) 0.070(3) 0.000(4) 0.035(2) 0.000(4) F
F9 0.070(3) 0.132(7) 0.067(3) -0.008(4) 0.041(2) 0.008(4) F
P3 0.050(3) 0.060(4) 0.032(2) 0.022(3) 0.006(2) -0.008(2) P
F10 0.050(6) 0.052(7) 0.039(5) -0.021(5) 0.012(4) 0.002(5) F
F11 0.065(6) 0.18(2) 0.106(8) -0.033(9) 0.058(5) -0.06(1) F
F12 0.074(8) 0.058(8) 0.051(7) 0.015(7) 0.009(6) -0.011(7) F
F13 0.061(8) 0.11(1) 0.063(7) 0.011(8) 0.015(6) -0.031(8) F
F14 0.063(8) 0.15(1) 0.103(9) 0.041(9) 0.035(6) 0.084(9) F
F15 0.0912 0.09(1) 0.091(9) 0.000(9) 0.046(6) -0.000(9) F
C49 0.12(1) 0.12(2) 0.12(1) 0.00(1) 0.058(8) 0.00(1) C
C50 0.092(9) 0.09(1) 0.092(8) -0.000(9) 0.046(6) -0.000(9) C
C51 0.11(1) 0.11(1) 0.11(1) 0.00(1) 0.056(7) 0.00(1) C
C52 0.10(2) 0.10(3) 0.10(2) -0.00(2) 0.05(1) -0.00(2) C
O3 0.08(1) 0.08(1) 0.08(1) -0.00(1) 0.042(7) -0.00(1) O

loop_
_atom_site_label
_atom_site_fract_x
_atom_site_fract_y
_atom_site_fract_z
_atom_site_U_iso_or_equiv
_atom_site_occupancy
_atom_site_thermal_displace_type
_atom_site_calc_flag
_atom_site_calc_attached_atom
_atom_site_type_symbol
RU 0.10291(2) 0.20904(4) 0.58467(3) 0.0254(2) 1.000 Uani ? ? Ru
N1 0.0278(2) 0.2396(5) 0.5683(3) 0.024(3) 1.000 Uani ? ? N
C1 0.0037(3) 0.2137(7) 0.5986(4) 0.036(4) 1.000 Uani ? ? C
C2 -0.0425(3) 0.2481(8) 0.5910(4) 0.045(4) 1.000 Uani ? ? C
C3 -0.0650(4) 0.3113(7) 0.5511(5) 0.046(5) 1.000 Uani ? ? C
C4 -0.0408(3) 0.3416(6) 0.5180(4) 0.034(4) 1.000 Uani ? ? C
C5 -0.0611(4) 0.4052(7) 0.4739(5) 0.042(5) 1.000 Uani ? ? C
C6 -0.0363(5) 0.4307(7) 0.4443(6) 0.045(6) 1.000 Uani ? ? C
C7 0.0135(4) 0.3956(6) 0.4561(5) 0.038(5) 1.000 Uani ? ? C
C8 0.0418(5) 0.4184(7) 0.4259(5) 0.054(6) 1.000 Uani ? ? C
C9 0.0870(4) 0.3779(7) 0.4395(5) 0.053(5) 1.000 Uani ? ? C
C10 0.1053(4) 0.3168(6) 0.4833(4) 0.038(4) 1.000 Uani ? ? C
N2 0.0813(2) 0.2957(5) 0.5155(3) 0.027(3) 1.000 Uani ? ? N
C11 0.0347(3) 0.3324(5) 0.5007(4) 0.027(4) 1.000 Uani ? ? C
C12 0.0071(3) 0.3042(6) 0.5305(4) 0.028(4) 1.000 Uani ? ? C
N3 0.1165(2) 0.1244(4) 0.6528(3) 0.022(3) 1.000 Uani ? ? N
C13 0.1101(3) 0.0458(6) 0.6467(4) 0.031(4) 1.000 Uani ? ? C
C14 0.1204(3) -0.0051(6) 0.6972(4) 0.035(4) 1.000 Uani ? ? C
C15 0.1387(4) 0.0272(7) 0.7555(4) 0.038(4) 1.000 Uani ? ? C
C16 0.1460(3) 0.1091(6) 0.7647(4) 0.031(4) 1.000 Uani ? ? C
C17 0.1634(4) 0.1491(8) 0.8239(4) 0.038(5) 1.000 Uani ? ? C
C18 0.1665(4) 0.2289(7) 0.8282(4) 0.038(5) 1.000 Uani ? ? C
C19 0.1528(3) 0.2794(6) 0.7744(4) 0.033(4) 1.000 Uani ? ? C
C20 0.1521(4) 0.3623(7) 0.7750(4) 0.044(4) 1.000 Uani ? ? C
C21 0.1365(3) 0.4036(6) 0.7201(4) 0.040(4) 1.000 Uani ? ? C
C22 0.1226(3) 0.3623(6) 0.6642(4) 0.032(4) 1.000 Uani ? ? C
N4 0.1239(2) 0.2822(4) 0.6620(3) 0.027(3) 1.000 Uani ? ? N
C23 0.1379(3) 0.2413(6) 0.7165(4) 0.025(3) 1.000 Uani ? ? C
C24 0.1341(3) 0.1568(6) 0.7120(3) 0.025(3) 1.000 Uani ? ? C
C25 -0.0073(3) 0.1395(5) 0.4452(4) 0.027(4) 1.000 Uani ? ? C
C26 -0.0313(3) 0.1960(5) 0.3977(4) 0.031(4) 1.000 Uani ? ? C
C27 -0.0814(3) 0.2259(6) 0.3792(4) 0.031(4) 1.000 Uani ? ? C
C28 -0.1091(3) 0.1983(6) 0.4082(4) 0.029(4) 1.000 Uani ? ? C
O1 -0.1572(2) 0.2327(4) 0.3884(3) 0.038(3) 1.000 Uani ? ? O
C29 -0.1875(4) 0.2037(8) 0.4164(5) 0.047(5) 1.000 Uani ? ? C
C30 -0.0865(3) 0.1399(6) 0.4546(4) 0.034(4) 1.000 Uani ? ? C
C31 -0.0360(3) 0.1110(6) 0.4722(4) 0.031(4) 1.000 Uani ? ? C
C32 0.0441(3) 0.1026(6) 0.4611(4) 0.030(4) 1.000 Uani ? ? C
C33 0.0448(4) 0.0480(6) 0.4190(4) 0.036(4) 1.000 Uani ? ? C
C34 0.0914(4) 0.0095(7) 0.4325(4) 0.044(4) 1.000 Uani ? ? C
C35 0.1366(3) 0.0269(6) 0.4873(4) 0.039(4) 1.000 Uani ? ? C
C36 0.1350(3) 0.0841(5) 0.5276(4) 0.030(3) 1.000 Uani ? ? C
N5 0.0894(2) 0.1225(4) 0.5155(3) 0.026(3) 1.000 Uani ? ? N
C37 0.1842(3) 0.1103(5) 0.5845(3) 0.029(3) 1.000 Uani ? ? C
C38 0.2301(3) 0.0643(6) 0.6118(4) 0.038(4) 1.000 Uani ? ? C
C39 0.2755(4) 0.0947(7) 0.6615(4) 0.041(5) 1.000 Uani ? ? C
C40 0.2751(4) 0.1715(7) 0.6808(4) 0.034(4) 1.000 Uani ? ? C
C41 0.2283(3) 0.2170(6) 0.6530(4) 0.028(3) 1.000 Uani ? ? C
N6 0.1817(2) 0.1840(4) 0.6067(3) 0.026(3) 1.000 Uani ? ? N
C42 0.2306(3) 0.3018(5) 0.6702(4) 0.026(3) 1.000 Uani ? ? C
C43 0.2123(3) 0.3608(6) 0.6246(4) 0.031(4) 1.000 Uani ? ? C
C44 0.2162(3) 0.4417(6) 0.6401(4) 0.031(4) 1.000 Uani ? ? C
C45 0.2383(3) 0.4637(6) 0.7027(4) 0.029(4) 1.000 Uani ? ? C
O2 0.2424(3) 0.5409(4) 0.7233(3) 0.034(3) 1.000 Uani ? ? O
C46 0.2151(4) 0.6006(6) 0.6767(5) 0.042(5) 1.000 Uani ? ? C
C47 0.2589(3) 0.4052(6) 0.7499(4) 0.027(4) 1.000 Uani ? ? C
C48 0.2557(3) 0.3257(6) 0.7339(4) 0.028(4) 1.000 Uani ? ? C
P1 0.21245(9) 0.5868(2) 0.4841(1) 0.040(1) 1.000 Uani ? ? P
F1 0.1686(3) 0.6459(5) 0.4354(3) 0.088(4) 1.000 Uani ? ? F
F2 0.2572(3) 0.5292(5) 0.5327(4) 0.079(4) 1.000 Uani ? ? F
F3 0.1753(3) 0.5633(7) 0.5103(4) 0.167(5) 1.000 Uani ? ? F
F4 0.2456(3) 0.6020(6) 0.4513(4) 0.131(4) 1.000 Uani ? ? F
F5 0.2357(6) 0.6542(7) 0.5300(5) 0.145(9) 1.000 Uani ? ? F
F6 0.1887(5) 0.5136(7) 0.4383(6) 0.120(8) 1.000 Uani ? ? F
P2 0.0000 0.9150(3) 0.2500 0.046(2) 0.500 Uani ? ? P
F7 -0.0477(3) 0.8647(5) 0.2051(3) 0.0698 1.000 Uani ? ? F
F8 -0.0441(3) 0.9802(5) 0.2154(3) 0.0698 1.000 Uani ? ? F
F9 -0.0148(3) 0.9219(6) 0.3035(3) 0.085(4) 1.000 Uani ? ? F
P3 0.0674(2) 0.3916(4) 0.2448(2) 0.046(3) 0.500 Uani ? ? P
F10 0.1021(5) 0.3990(8) 0.2190(5) 0.046(6) 0.500 Uani ? ? F
F11 0.0272(5) 0.391(1) 0.2721(7) 0.11(1) 0.500 Uani ? ? F
F12 0.0257(6) 0.3342(9) 0.1887(6) 0.060(8) 0.500 Uani ? ? F
F13 0.1066(6) 0.448(1) 0.3015(7) 0.074(9) 0.500 Uani ? ? F
F14 0.0949(6) 0.308(1) 0.2814(8) 0.10(1) 0.500 Uani ? ? F
F15 0.0350 0.4677 0.2063 0.0912 0.500 Uani ? ? F
C49 0.2880(7) 0.208(1) 0.5495(9) 0.12(1) 1.000 Uani ? ? C
C50 0.2501(6) 0.172(1) 0.4960(8) 0.092(9) 1.000 Uani ? ? C
C51 0.2887(7) 0.300(1) 0.5550(8) 0.11(1) 1.000 Uani ? ? C
C52 0.330(1) 0.346(2) 0.617(2) 0.10(2) 0.500 Uani ? ? C
O3 0.0236(7) 0.551(1) 0.2006(9) 0.08(1) 0.500 Uani ? ? O
H1 0.0187 0.1697 0.6266 0.0479 1.000 Uiso calc C1 H
H2 -0.0585 0.2276 0.6137 0.0586 1.000 Uiso calc C2 H
H3 -0.0968 0.3347 0.5456 0.0666 1.000 Uiso calc C3 H
H4 -0.0933 0.4302 0.4654 0.0622 1.000 Uiso calc C5 H
H5 -0.0515 0.4731 0.4147 0.0738 1.000 Uiso calc C6 H
H6 0.0295 0.4613 0.3965 0.0782 1.000 Uiso calc C8 H
H7 0.1060 0.3918 0.4187 0.0694 1.000 Uiso calc C9 H
H8 0.1363 0.2884 0.4910 0.0487 1.000 Uiso calc C10 H
H9 0.0979 0.0228 0.6062 0.0390 1.000 Uiso calc C13 H
H10 0.1146 -0.0611 0.6908 0.0479 1.000 Uiso calc C14 H
H11 0.1466 -0.0066 0.7902 0.0532 1.000 Uiso calc C15 H
H12 0.1728 0.1183 0.8605 0.0583 1.000 Uiso calc C17 H
H13 0.1782 0.2532 0.8681 0.0572 1.000 Uiso calc C18 H
H14 0.1623 0.3903 0.8131 0.0573 1.000 Uiso calc C20 H
H15 0.1350 0.4604 0.7200 0.0511 1.000 Uiso calc C21 H
H16 0.1118 0.3919 0.6267 0.0415 1.000 Uiso calc C22 H
H17 -0.0130 0.2147 0.3773 0.0393 1.000 Uiso calc C26 H
H18 -0.0968 0.2652 0.3469 0.0433 1.000 Uiso calc C27 H
H19 -0.1053 0.1198 0.4741 0.0428 1.000 Uiso calc C30 H
H20 -0.0208 0.0707 0.5036 0.0411 1.000 Uiso calc C31 H
H21 -0.2202 0.2320 0.3990 0.0641 1.000 Uiso calc C29 H
H22 -0.1943 0.1482 0.4079 0.0641 1.000 Uiso calc C29 H
H23 -0.1677 0.2120 0.4607 0.0641 1.000 Uiso calc C29 H
H24 0.0130 0.0370 0.3805 0.0493 1.000 Uiso calc C33 H
H25 0.0918 -0.0284 0.4039 0.0552 1.000 Uiso calc C34 H
H26 0.1689 0.0004 0.4980 0.0474 1.000 Uiso calc C35 H
H27 0.2301 0.0123 0.5961 0.0475 1.000 Uiso calc C38 H
H28 0.3068 0.0631 0.6824 0.0554 1.000 Uiso calc C39 H
H29 0.3070 0.1942 0.7136 0.0495 1.000 Uiso calc C40 H
H30 0.1966 0.3458 0.5815 0.0409 1.000 Uiso calc C43 H
H31 0.2039 0.4814 0.6080 0.0402 1.000 Uiso calc C44 H
H32 0.2751 0.4204 0.7930 0.0391 1.000 Uiso calc C47 H
H33 0.2707 0.2864 0.7662 0.0381 1.000 Uiso calc C48 H
H34 0.2207 0.6514 0.6965 0.0609 1.000 Uiso calc C46 H
H35 0.2281 0.6014 0.6482 0.0609 1.000 Uiso calc C46 H
H36 0.1781 0.5890 0.6543 0.0609 1.000 Uiso calc C46 H
H37 0.3140 0.1770 0.5833 0.1499 1.000 Uiso calc C49 H
H38 0.2529 0.1155 0.4966 0.1196 1.000 Uiso calc C50 H
H39 0.3233 0.4019 0.6104 0.1323 0.500 Uiso calc C52 H
H40 0.3252 0.3293 0.6508 0.1323 0.500 Uiso calc C52 H
H41 0.3647 0.3344 0.6261 0.1323 0.500 Uiso calc C52 H

loop_
_atom_type_symbol
_atom_type_description
_atom_type_scat_dispersion_real
_atom_type_scat_dispersion_imag
_atom_type_scat_source
C ? 0.002 0.002 International_Tables_Vol_IV_Table_2.3.1
H ? 0.000 0.000 International_Tables_Vol_IV_Table_2.3.1
F ? 0.014 0.010 International_Tables_Vol_IV_Table_2.3.1
N ? 0.004 0.003 International_Tables_Vol_IV_Table_2.3.1
O ? 0.008 0.006 International_Tables_Vol_IV_Table_2.3.1
P ? 0.090 0.095 International_Tables_Vol_IV_Table_2.3.1
Ru ? -1.420 0.836 International_Tables_Vol_IV_Table_2.3.1

loop_
_geom_angle_atom_site_label_1
_geom_angle_atom_site_label_2
_geom_angle_atom_site_label_3
_geom_angle
_geom_angle_site_symmetry_1
_geom_angle_site_symmetry_2
_geom_angle_site_symmetry_3
_geom_angle_publ_flag
N1 RU N2 79.2(3) . . . ?
N1 RU N3 94.6(3) . . . ?
N1 RU N4 80.2(3) . . . ?
N1 RU N5 105.1(3) . . . ?
N1 RU N6 175.9(3) . . . ?
N2 RU N3 173.8(3) . . . ?
N2 RU N4 99.4(3) . . . ?
N2 RU N5 88.0(3) . . . ?
N2 RU N6 101.1(3) . . . ?
N3 RU N4 79.4(3) . . . ?
N3 RU N5 93.6(3) . . . ?
N3 RU N6 85.2(3) . . . ?
N4 RU N5 171.7(3) . . . ?
N4 RU N6 95.7(3) . . . ?
N5 RU N6 79.1(3) . . . ?
RU N1 C1 127.8(7) . . . ?
RU N1 C12 113.0(6) . . . ?
C1 N1 C12 117.9(8) . . . ?
N1 C1 C2 122(1) . . . ?
C1 C2 C3 119(1) . . . ?
C2 C3 C4 119(1) . . . ?
C3 C4 C5 124(1) . . . ?
C3 C4 C12 116(1) . . . ?
C5 C4 C12 118(1) . . . ?
C4 C5 C6 121(1) . . . ?
C5 C6 C7 121(1) . . . ?
C6 C7 C8 125(1) . . . ?
C6 C7 C11 117(1) . . . ?
C8 C7 C11 117(1) . . . ?
C7 C8 C9 118(1) . . . ?
C8 C9 C10 120(1) . . . ?
C9 C10 N2 122(1) . . . ?
RU N2 C10 129.2(7) . . . ?
RU N2 C11 112.8(6) . . . ?
C10 N2 C11 118.0(9) . . . ?
C7 C11 N2 122(1) . . . ?
C7 C11 C12 120.4(9) . . . ?
N2 C11 C12 117.5(9) . . . ?
N1 C12 C4 123.5(9) . . . ?
N1 C12 C11 116.6(8) . . . ?
C4 C12 C11 119.9(9) . . . ?
RU N3 C13 128.9(6) . . . ?
RU N3 C24 113.6(6) . . . ?
C13 N3 C24 117.6(8) . . . ?
N3 C13 C14 123.0(9) . . . ?
C13 C14 C15 118(1) . . . ?
C14 C15 C16 120(1) . . . ?
C15 C16 C17 124(1) . . . ?
C15 C16 C24 117.6(9) . . . ?
C17 C16 C24 117(1) . . . ?
C16 C17 C18 121(1) . . . ?
C17 C18 C19 122(1) . . . ?
C18 C19 C20 124(1) . . . ?
C18 C19 C23 117(1) . . . ?
C20 C19 C23 117(1) . . . ?
C19 C20 C21 119.5(9) . . . ?
C20 C21 C22 120(1) . . . ?
C21 C22 N4 122(1) . . . ?
RU N4 C22 128.7(7) . . . ?
RU N4 C23 113.8(6) . . . ?
C22 N4 C23 117.3(8) . . . ?
C19 C23 N4 123.1(9) . . . ?
C19 C23 C24 120.1(9) . . . ?
N4 C23 C24 116.7(8) . . . ?
N3 C24 C16 122.2(9) . . . ?
N3 C24 C23 116.4(8) . . . ?
C16 C24 C23 121.4(9) . . . ?
C26 C25 C31 117.7(9) . . . ?
C26 C25 C32 121.5(8) . . . ?
C31 C25 C32 120.3(9) . . . ?
C25 C26 C27 121.7(9) . . . ?
C26 C27 C28 119.8(9) . . . ?
C27 C28 O1 115.8(9) . . . ?
C27 C28 C30 119.6(9) . . . ?
O1 C28 C30 124.6(9) . . . ?
C28 O1 C29 117.0(8) . . . ?
C28 C30 C31 119.1(9) . . . ?
C25 C31 C30 122.0(9) . . . ?
C25 C32 C33 118.1(9) . . . ?
C25 C32 N5 120.5(8) . . . ?
C33 C32 N5 121.4(9) . . . ?
C32 C33 C34 120(1) . . . ?
C33 C34 C35 118.8(9) . . . ?
C34 C35 C36 119(1) . . . ?
C35 C36 N5 122.9(9) . . . ?
C35 C36 C37 120.9(8) . . . ?
N5 C36 C37 116.1(8) . . . ?
RU N5 C32 130.7(6) . . . ?
RU N5 C36 112.2(6) . . . ?
C32 N5 C36 117.0(8) . . . ?
C36 C37 C38 122.1(8) . . . ?
C36 C37 N6 115.2(8) . . . ?
C38 C37 N6 122.7(9) . . . ?
C37 C38 C39 119.2(9) . . . ?
C38 C39 C40 118(1) . . . ?
C39 C40 C41 121(1) . . . ?
C40 C41 N6 119.8(9) . . . ?
C40 C41 C42 119.5(8) . . . ?
N6 C41 C42 120.5(8) . . . ?
RU N6 C37 110.2(6) . . . ?
RU N6 C41 128.7(6) . . . ?
C37 N6 C41 117.7(8) . . . ?
C41 C42 C43 120.9(8) . . . ?
C41 C42 C48 121.0(8) . . . ?
C43 C42 C48 117.9(8) . . . ?
C42 C43 C44 121.8(9) . . . ?
C43 C44 C45 119.2(9) . . . ?
C44 C45 O2 124.5(9) . . . ?
C44 C45 C47 120.0(9) . . . ?
O2 C45 C47 115.5(8) . . . ?
C45 O2 C46 117.1(8) . . . ?
C45 C47 C48 120.0(9) . . . ?
C42 C48 C47 120.9(9) . . . ?
F1 P1 F2 178.7(5) . . . ?
F1 P1 F3 90.3(5) . . . ?
F1 P1 F4 89.0(5) . . . ?
F1 P1 F5 89.2(6) . . . ?
F1 P1 F6 92.8(6) . . . ?
F2 P1 F3 90.9(5) . . . ?
F2 P1 F4 89.9(5) . . . ?
F2 P1 F5 90.1(6) . . . ?
F2 P1 F6 87.9(6) . . . ?
F3 P1 F4 172.7(8) . . . ?
F3 P1 F5 91(1) . . . ?
F3 P1 F6 87.2(9) . . . ?
F4 P1 F5 95(1) . . . ?
F4 P1 F6 85.6(8) . . . ?
F5 P1 F6 177.5(9) . . . ?
P1 F1 F4 45.0(3) . . . ?
P1 F1 F5 43.8(4) . . . ?
F4 F1 F5 62.6(6) . . . ?
P1 F2 F5 43.4(4) . . . ?
P1 F2 F6 45.9(4) . . . ?
F5 F2 F6 89.3(5) . . . ?
P1 F3 F5 43.1(5) . . . ?
P1 F3 F6 46.5(5) . . . ?
F5 F3 F6 89.6(6) . . . ?
P1 F4 F1 45.9(3) . . . ?
P1 F4 F6 47.4(5) . . . ?
F1 F4 F6 63.7(5) . . . ?
P1 F5 F1 47.1(4) . . . ?
P1 F5 F2 46.5(4) . . . ?
P1 F5 F3 45.6(6) . . . ?
F1 F5 F2 93.6(5) . . . ?
F1 F5 F3 61.7(5) . . . ?
F2 F5 F3 61.7(5) . . . ?
P1 F6 F2 46.2(4) . . . ?
P1 F6 F3 46.3(5) . . . ?
P1 F6 F4 47.0(5) . . . ?
F2 F6 F3 62.0(5) . . . ?
F2 F6 F4 61.9(5) . . . ?
F3 F6 F4 93.3(6) . . . ?
F7 P2 F7 112.8(7) . . 2_555 ?
F7 P2 F8 78.0(4) . . . ?
F7 P2 F8 167.8(5) . . 2_555 ?
F7 P2 F9 96.4(5) . . . ?
F7 P2 F9 88.2(5) . . 2_555 ?
F7 P2 F8 167.8(5) 2_555 . . ?
F7 P2 F8 78.0(4) 2_555 . 2_555 ?
F7 P2 F9 88.2(5) 2_555 . . ?
F7 P2 F9 96.4(5) 2_555 . 2_555 ?
F8 P2 F8 92.0(7) . . 2_555 ?
F8 P2 F9 84.7(5) . . . ?
F8 P2 F9 89.5(5) . . 2_555 ?
F8 P2 F9 89.5(5) 2_555 . . ?
F8 P2 F9 84.7(5) 2_555 . 2_555 ?
F9 P2 F9 171.7(9) . . 2_555 ?
P2 F7 F8 52.2(4) . . . ?
P2 F7 F9 47.0(3) . . 2_555 ?
F8 F7 F9 65.2(4) . . 2_555 ?
P2 F8 F7 49.9(4) . . . ?
P2 F8 F9 47.9(3) . . . ?
F7 F8 F9 69.1(4) . . . ?
P2 F9 F7 44.7(3) . . 2_555 ?
P2 F9 F8 47.4(3) . . . ?
F7 F9 F8 91.7(4) 2_555 . . ?
F10 P3 F11 174(1) . . . ?
F10 P3 F12 94.0(9) . . . ?
F10 P3 F13 89.0(9) . . . ?
F10 P3 F14 93.3(9) . . . ?
F10 P3 F15 90.5(7) . . . ?
F11 P3 F12 87(1) . . . ?
F11 P3 F13 89(1) . . . ?
F11 P3 F14 91(1) . . . ?
F11 P3 F15 84.8(9) . . . ?
F12 P3 F13 177(1) . . . ?
F12 P3 F14 84(1) . . . ?
F12 P3 F15 90.1(6) . . . ?
F13 P3 F14 94(1) . . . ?
F13 P3 F15 89.9(8) . . . ?
F14 P3 F15 174.0(9) . . . ?
P3 F10 F13 48.3(7) . . . ?
P3 F10 F15 47.4(5) . . . ?
F13 F10 F15 63.2(6) . . . ?
P3 F11 F11 117(2) . . 2_555 ?
P3 F11 F15 47.0(6) . . . ?
F11 F11 F15 85(1) 2_555 . . ?
P3 F12 F14 47.8(8) . . . ?
P3 F13 F10 42.7(6) . . . ?
P3 F14 F12 47.2(6) . . . ?
P3 F15 F10 42.1(4) . . . ?
P3 F15 F11 48.2(6) . . . ?
P3 F15 O3 152.4(9) . . . ?
F10 F15 F11 90.3(6) . . . ?
F10 F15 O3 133(1) . . . ?
F11 F15 O3 123(1) . . . ?
C50 C49 C51 119(2) . . . ?
C49 C50 C51 132(2) . . 7_556 ?
C49 C51 C50 108(2) . . 7_556 ?
C49 C51 C52 122(2) . . . ?
C50 C51 C52 129(2) 7_556 . . ?

loop_
_geom_bond_atom_site_label_1
_geom_bond_atom_site_label_2
_geom_bond_distance
_geom_bond_site_symmetry_1
_geom_bond_site_symmetry_2
_geom_bond_publ_flag
RU N1 2.079(7) . . ?
RU N2 2.073(8) . . ?
RU N3 2.070(7) . . ?
RU N4 2.074(7) . . ?
RU N5 2.111(7) . . ?
RU N6 2.116(7) . . ?
N1 C1 1.32(1) . . ?
N1 C12 1.35(1) . . ?
C1 C2 1.39(1) . . ?
C2 C3 1.36(2) . . ?
C3 C4 1.41(2) . . ?
C4 C5 1.42(2) . . ?
C4 C12 1.41(1) . . ?
C5 C6 1.33(2) . . ?
C6 C7 1.45(2) . . ?
C7 C8 1.41(2) . . ?
C7 C11 1.42(1) . . ?
C8 C9 1.36(2) . . ?
C9 C10 1.38(1) . . ?
C10 N2 1.34(1) . . ?
N2 C11 1.36(1) . . ?
C11 C12 1.41(1) . . ?
N3 C13 1.33(1) . . ?
N3 C24 1.38(1) . . ?
C13 C14 1.41(1) . . ?
C14 C15 1.36(2) . . ?
C15 C16 1.39(2) . . ?
C16 C17 1.44(1) . . ?
C16 C24 1.41(1) . . ?
C17 C18 1.34(2) . . ?
C18 C19 1.44(2) . . ?
C19 C20 1.39(2) . . ?
C19 C23 1.41(1) . . ?
C20 C21 1.37(2) . . ?
C21 C22 1.40(1) . . ?
C22 N4 1.34(1) . . ?
N4 C23 1.37(1) . . ?
C23 C24 1.42(1) . . ?
C25 C26 1.39(1) . . ?
C25 C31 1.39(1) . . ?
C25 C32 1.48(1) . . ?
C26 C27 1.38(1) . . ?
C27 C28 1.39(1) . . ?
C28 O1 1.36(1) . . ?
C28 C30 1.39(1) . . ?
O1 C29 1.45(1) . . ?
C30 C31 1.39(1) . . ?
C32 C33 1.39(1) . . ?
C32 N5 1.36(1) . . ?
C33 C34 1.38(2) . . ?
C34 C35 1.36(2) . . ?
C35 C36 1.39(1) . . ?
C36 N5 1.37(1) . . ?
C36 C37 1.48(1) . . ?
C37 C38 1.39(1) . . ?
C37 N6 1.36(1) . . ?
C38 C39 1.37(2) . . ?
C39 C40 1.37(1) . . ?
C40 C41 1.40(1) . . ?
C41 N6 1.37(1) . . ?
C41 C42 1.47(1) . . ?
C42 C43 1.38(1) . . ?
C42 C48 1.41(1) . . ?
C43 C44 1.39(1) . . ?
C44 C45 1.38(1) . . ?
C45 O2 1.37(1) . . ?
C45 C47 1.40(1) . . ?
O2 C46 1.42(1) . . ?
C47 C48 1.38(1) . . ?
P1 F1 1.580(7) . . ?
P1 F2 1.576(8) . . ?
P1 F3 1.560(9) . . ?
P1 F4 1.556(8) . . ?
P1 F5 1.49(1) . . ?
P1 F6 1.57(1) . . ?
F1 F4 2.20(1) . . ?
F1 F5 2.16(1) . . ?
F2 F5 2.17(1) . . ?
F2 F6 2.18(1) . . ?
F3 F5 2.18(2) . . ?
F3 F6 2.16(2) . . ?
F4 F6 2.12(2) . . ?
P2 F7 1.519(9) . . ?
P2 F7 1.519(9) . 2_555 ?
P2 F8 1.569(9) . . ?
P2 F8 1.569(9) . 2_555 ?
P2 F9 1.579(8) . . ?
P2 F9 1.579(8) . 2_555 ?
F7 F8 1.94(1) . . ?
F7 F9 2.16(1) . 2_555 ?
F8 F9 2.12(1) . . ?
P3 F10 1.44(1) . . ?
P3 F11 1.62(2) . . ?
P3 F12 1.62(2) . . ?
P3 F13 1.59(2) . . ?
P3 F14 1.63(2) . . ?
P3 F15 1.583(6) . . ?
F10 F13 2.12(2) . . ?
F10 F15 2.15(1) . . ?
F11 F11 1.40(4) . 2_555 ?
F11 F15 2.16(2) . . ?
F12 F14 2.19(2) . . ?
F15 O3 1.41(2) . . ?
C49 C50 1.36(3) . . ?
C49 C51 1.54(3) . . ?
C50 C51 1.28(3) . 7_556 ?
C51 C52 1.58(4) . . ?

loop_
_geom_contact_atom_site_label_1
_geom_contact_atom_site_label_2
_geom_contact_distance
_geom_contact_site_symmetry_1
_geom_contact_site_symmetry_2
_geom_contact_publ_flag
? ? ? ? ? ?
